data_2103169
loop_
_publ_author_name
'Marsh, Richard E.'
'Kapon, Moshe'
'Hu, Shengzhi'
'Herbstein, Frank H.'

_publ_section_title
;
 Some 60 new space-group corrections
;
_journal_issue 1
_journal_name_full 'Acta Crystallographica Section B'
_journal_page_first 62
_journal_page_last 77
_journal_paper_doi 10.1107/S0108768101017128
_journal_volume 58
_journal_year 2002
_chemical_formula_sum 'C28 H28 Cd2 N8 S4'
_chemical_name_systematic
;
Catena(bis((?2-thiocyanato-N,S)-2-methylpyridyl)
cadmium(II)-catena(bis-((?2thiocyanato-N,S)-?-picolyl)cadmium(II))
;
_space_group_IT_number 15
_symmetry_cell_setting monoclinic
_symmetry_space_group_name_Hall '-C 2yc'
_symmetry_space_group_name_H-M 'C 1 2/c 1'
_cell_angle_alpha 90.01
_cell_angle_beta 116.92
_cell_angle_gamma 90.02
_cell_formula_units_Z 4
_cell_length_a 20.103
_cell_length_b 9.299
_cell_length_c 20.023
_cell_volume 3337.456
_cod_data_source_file bm0047.cif
_cod_data_source_block CSD_CIF_Table_8S
_cod_original_sg_symbol_H-M C2/c
_cod_original_formula_sum ' (C28H28Cd2N8S4)n '
_cod_database_code 2103169

loop_
_symmetry_equiv_pos_as_xyz
'x, y, z'
'-x, y, -z+1/2'
'x+1/2, y+1/2, z'
'-x+1/2, y+1/2, -z+1/2'
'-x, -y, -z'
'x, -y, z-1/2'
'-x+1/2, -y+1/2, -z'
'x+1/2, -y+1/2, z-1/2'

loop_
_atom_site_label
_atom_site_fract_x
_atom_site_fract_y
_atom_site_fract_z
Cd1 .25 .25 .5
Cd3 .0 -.0244 .25
S1 -.2736 .0246 .0744
S2 .0218 .1945 .1668
N1 -.1281 -.0114 .1856
N2 -.1250 .2533 .0672
C1 -.1878 .0030 .1400
C2 -.0646 .2278 .1081
N5 -.0112 -.1923 .3336
C5 -.0674 -.1622 .3512
C6 -.0856 -.2460 .3960
C7 -.0457 -.3684 .4242
C8 .0125 -.4010 .4082
C9 .0285 -.3119 .3624
C10 .0904 -.3508 .3436
N7 .2526 .4161 .4018
C17 .2038 .3742 .3319
C18 .1944 .4479 .2685
C19 .2358 .5691 .2764
C20 .2855 .6123 .3467
C21 .2932 .5358 .4088
C22 .3481 .5830 .4858

loop_
_atom_type_symbol
C
Cd
S
N
